data_4518051
loop_
_publ_author_name
'Wollenburg, Marco'
'Heusler, Arne'
'Bergander, Klaus'
'Glorius, Frank'

_publ_section_title
;
 trans-Selective and Switchable Arene Hydrogenation of Phenol Derivatives
;
_journal_issue 19
_journal_name_full 'ACS Catalysis'
_journal_page_first 11365
_journal_page_last 11370
_journal_paper_doi 10.1021/acscatal.0c03423
_journal_volume 10
_journal_year 2020
_chemical_formula_sum 'C11 H21 N O3'
_chemical_formula_weight 215.29
_space_group_crystal_system orthorhombic
_space_group_IT_number 29
_space_group_name_Hall 'P 2c -2ac'
_space_group_name_H-M_alt 'P c a 21'
_atom_sites_solution_hydrogens mixed
_audit_creation_method 'APEX3 v2016.1-0'
_cell_angle_alpha 90
_cell_angle_beta 90
_cell_angle_gamma 90
_cell_formula_units_Z 8
_cell_length_a 9.8601(3)
_cell_length_b 5.6544(2)
_cell_length_c 44.1243(15)
_cell_measurement_reflns_used 9942
_cell_measurement_temperature 100.(2)
_cell_measurement_theta_max 69.1964
_cell_measurement_theta_min 4.0075
_cell_volume 2460.06(14)
_computing_cell_refinement 'SAINT V8.37A (Bruker AXS Inc., 2015)'
_computing_data_collection
;

APEX3 v2016.1-0 (Bruker AXS Inc., 2016)
;
_computing_data_reduction 'SAINT V8.37A (Bruker AXS Inc., 2015)'
_computing_molecular_graphics 'XP (Sheldrick, 2014)'
_computing_publication_material 'SHELXL-2014/7 (Sheldrick, 2014)'
_computing_structure_refinement 'SHELXL-2014/7 (Sheldrick, 2014)'
_computing_structure_solution 'SHELXL-2014/7 (Sheldrick, 2014)'
_diffrn_ambient_temperature 100.(2)
_diffrn_detector_area_resol_mean 7.3910
_diffrn_measured_fraction_theta_full 0.997
_diffrn_measured_fraction_theta_max 0.997
_diffrn_measurement_device_type 'Bruker D8 Venture PHOTON 100 CMOS'
_diffrn_measurement_method 'omega and phi scans'
_diffrn_radiation_monochromator 'MX mirror'
_diffrn_radiation_type 'Cu K\a'
_diffrn_radiation_wavelength 1.54178
_diffrn_reflns_av_R_equivalents 0.0766
_diffrn_reflns_av_unetI/netI 0.0469
_diffrn_reflns_limit_h_max 11
_diffrn_reflns_limit_h_min -11
_diffrn_reflns_limit_k_max 6
_diffrn_reflns_limit_k_min -6
_diffrn_reflns_limit_l_max 53
_diffrn_reflns_limit_l_min -53
_diffrn_reflns_number 33803
_diffrn_reflns_theta_full 69.27
_diffrn_reflns_theta_max 69.27
_diffrn_reflns_theta_min 4.01
_diffrn_source 'Cu ImS'
_diffrn_source_type 'micro focus tube'
_exptl_absorpt_coefficient_mu 0.679
_exptl_absorpt_correction_T_max 0.97
_exptl_absorpt_correction_T_min 0.76
_exptl_absorpt_correction_type multi-scan
_exptl_absorpt_process_details
;
Bruker AXS (2014). SADABS, Version 2014/5, Bruker AXS Inc., Madison, Wisconsin,
USA.
;
_exptl_crystal_colour colourless
_exptl_crystal_density_diffrn 1.163
_exptl_crystal_density_method 'not measured'
_exptl_crystal_description plate
_exptl_crystal_F_000 944
_exptl_crystal_size_max 0.120
_exptl_crystal_size_mid 0.069
_exptl_crystal_size_min 0.052
_refine_diff_density_max 0.226
_refine_diff_density_min -0.215
_refine_ls_abs_structure_details
;

Flack x determined using 1777 quotients [(I+)-(I-)]/[(I+)+(I-)]
(Parsons, Flack and Wagner, Acta Cryst. B69 (2013) 249-259).
;
_refine_ls_abs_structure_Flack 0.06(15)
_refine_ls_extinction_method none
_refine_ls_goodness_of_fit_ref 1.094
_refine_ls_hydrogen_treatment mixed
_refine_ls_matrix_type full
_refine_ls_number_parameters 290
_refine_ls_number_reflns 4551
_refine_ls_number_restraints 5
_refine_ls_restrained_S_all 1.094
_refine_ls_R_factor_all 0.0624
_refine_ls_R_factor_gt 0.0572
_refine_ls_shift/su_max 0.000
_refine_ls_shift/su_mean 0.000
_refine_ls_structure_factor_coef Fsqd
_refine_ls_weighting_details 'w=1/[\s^2^(Fo^2^)+3.5147P] where P=(Fo^2^+2Fc^2^)/3'
_refine_ls_weighting_scheme calc
_refine_ls_wR_factor_gt 0.1283
_refine_ls_wR_factor_ref 0.1308
_reflns_number_gt 4145
_reflns_number_total 4551
_reflns_threshold_expression 'I > 2\s(I)'
_cod_data_source_file cs0c03423_si_002.cif
_cod_data_source_block glo9616
_cod_depositor_comments 'Adding full bibliography for 4518051--4518054.cif.'
_cod_database_code 4518051

loop_
_space_group_symop_operation_xyz
'x, y, z'
'-x, -y, z+1/2'
'x+1/2, -y, z'
'-x+1/2, y, z+1/2'

loop_
_atom_site_type_symbol
_atom_site_label
_atom_site_fract_x
_atom_site_fract_y
_atom_site_fract_z
_atom_site_U_iso_or_equiv
_atom_site_adp_type
_atom_site_calc_flag
_atom_site_refinement_flags_adp
_atom_site_refinement_flags_occupancy
_atom_site_refinement_flags_posn
_atom_site_occupancy
_atom_site_disorder_assembly
_atom_site_disorder_group
N N1A 0.5053(4) 0.5144(8) 0.37268(13) 0.0272(12) Uani d . . D 1 . .
H H01A 0.418(3) 0.531(11) 0.3682(18) 0.041 Uiso d U . D 1 . .
C C1A 0.5335(5) 0.5848(10) 0.40395(12) 0.0279(11) Uani d . . . 1 . .
H H1A 0.6078 0.4815 0.4119 0.034 Uiso calc U . R 1 . .
C C2A 0.4102(6) 0.5501(12) 0.42389(13) 0.0339(12) Uani d . . . 1 . .
H H201 0.3841 0.381 0.4237 0.041 Uiso calc U . R 1 . .
H H202 0.3335 0.6423 0.4155 0.041 Uiso calc U . R 1 . .
C C3A 0.4362(5) 0.6274(11) 0.45649(12) 0.0362(13) Uani d . . . 1 . .
H H301 0.3522 0.6081 0.4685 0.043 Uiso calc U . R 1 . .
H H302 0.5072 0.5259 0.4656 0.043 Uiso calc U . R 1 . .
C C4A 0.4813(5) 0.8839(10) 0.45750(11) 0.0309(12) Uani d . . . 1 . .
H H4A 0.4068 0.9857 0.4494 0.037 Uiso calc U . R 1 . .
O O1A 0.5116(4) 0.9566(9) 0.48784(11) 0.0446(12) Uani d . . D 1 . .
H H02A 0.427(4) 0.968(11) 0.4949(14) 0.045(19) Uiso d . . D 1 . .
C C5A 0.6059(5) 0.9191(11) 0.43847(13) 0.0335(12) Uani d . . . 1 . .
H H501 0.6816 0.826 0.4471 0.04 Uiso calc U . R 1 . .
H H502 0.6322 1.0881 0.4389 0.04 Uiso calc U . R 1 . .
C C6A 0.5824(5) 0.8429(11) 0.40547(13) 0.0321(12) Uani d . . . 1 . .
H H601 0.6679 0.8593 0.3939 0.039 Uiso calc U . R 1 . .
H H602 0.5137 0.9474 0.3961 0.039 Uiso calc U . R 1 . .
C C7A 0.5925(5) 0.4165(10) 0.35458(12) 0.0289(11) Uani d . . . 1 . .
O O2A 0.7116(4) 0.3763(8) 0.36130(8) 0.0345(9) Uani d . . . 1 . .
O O3A 0.5381(3) 0.3749(7) 0.32710(8) 0.0284(8) Uani d . . . 1 . .
C C8A 0.6066(5) 0.2217(10) 0.30498(12) 0.0272(11) Uani d . . . 1 . .
C C9A 0.7360(5) 0.3396(11) 0.29347(13) 0.0338(12) Uani d . . . 1 . .
H H901 0.7139 0.4952 0.285 0.051 Uiso calc U . R 1 . .
H H902 0.7771 0.2409 0.2777 0.051 Uiso calc U . R 1 . .
H H903 0.7999 0.3584 0.3103 0.051 Uiso calc U . R 1 . .
C C10A 0.6356(7) -0.0205(11) 0.3189(2) 0.0408(17) Uani d . . . 1 . .
H H10A 0.713 -0.0084 0.3327 0.061 Uiso calc U . R 1 . .
H H10B 0.6566 -0.1337 0.3027 0.061 Uiso calc U . R 1 . .
H H10C 0.5557 -0.0746 0.3301 0.061 Uiso calc U . R 1 . .
C C11A 0.5036(6) 0.2040(12) 0.27962(13) 0.0397(14) Uani d . . . 1 . .
H H11A 0.4194 0.1354 0.2875 0.059 Uiso calc U . R 1 . .
H H11B 0.5396 0.103 0.2635 0.059 Uiso calc U . R 1 . .
H H11C 0.4853 0.3621 0.2715 0.059 Uiso calc U . R 1 . .
N N1B 0.2348(4) 0.5171(9) 0.62611(12) 0.0286(12) Uani d . . D 1 . .
H H01B 0.153(4) 0.526(12) 0.6330(17) 0.043 Uiso d U . D 1 . .
C C1B 0.2711(5) 0.5939(10) 0.59582(12) 0.0295(11) Uani d . . . 1 . .
H H1B 0.3436 0.4861 0.5881 0.035 Uiso calc U . R 1 . .
C C2B 0.1483(5) 0.5676(11) 0.57541(13) 0.0315(12) Uani d . . . 1 . .
H H211 0.0723 0.6611 0.5839 0.038 Uiso calc U . R 1 . .
H H212 0.1201 0.3995 0.5751 0.038 Uiso calc U . R 1 . .
C C3B 0.1765(5) 0.6498(11) 0.54297(12) 0.0350(12) Uani d . . . 1 . .
H H311 0.2453 0.5457 0.5336 0.042 Uiso calc U . R 1 . .
H H312 0.0923 0.6394 0.5308 0.042 Uiso calc U . R 1 . .
C C4B 0.2278(5) 0.9052(11) 0.54316(12) 0.0314(12) Uani d . . . 1 . .
H H4B 0.1554 1.0091 0.5518 0.038 Uiso calc U . R 1 . .
O O1B 0.2604(4) 0.9873(8) 0.51352(12) 0.0353(11) Uani d . . D 1 . .
H H02B 0.204(6) 0.944(13) 0.4998(12) 0.053 Uiso d U . D 1 . .
C C5B 0.3537(5) 0.9270(12) 0.56265(13) 0.0342(12) Uani d . . . 1 . .
H H511 0.3842 1.0937 0.5629 0.041 Uiso calc U . R 1 . .
H H512 0.4273 0.8299 0.5538 0.041 Uiso calc U . R 1 . .
C C6B 0.3256(5) 0.8450(11) 0.59511(13) 0.0331(12) Uani d . . . 1 . .
H H611 0.4105 0.8529 0.607 0.04 Uiso calc U . R 1 . .
H H612 0.2589 0.9527 0.6046 0.04 Uiso calc U . R 1 . .
C C7B 0.3306(5) 0.4203(10) 0.64505(12) 0.0259(11) Uani d . . . 1 . .
O O2B 0.4472(3) 0.3752(7) 0.63819(8) 0.0326(9) Uani d . . . 1 . .
O O3B 0.2725(3) 0.3734(7) 0.67242(8) 0.0300(8) Uani d . . . 1 . .
C C8B 0.3445(5) 0.2240(9) 0.69439(12) 0.0279(11) Uani d . . . 1 . .
C C9B 0.4719(5) 0.3413(10) 0.70617(13) 0.0325(12) Uani d . . . 1 . .
H H911 0.5414 0.3406 0.6903 0.049 Uiso calc U . R 1 . .
H H912 0.5053 0.2546 0.7239 0.049 Uiso calc U . R 1 . .
H H913 0.4516 0.5049 0.712 0.049 Uiso calc U . R 1 . .
C C10B 0.2388(5) 0.2084(11) 0.71967(13) 0.0373(13) Uani d . . . 1 . .
H H10D 0.2159 0.368 0.7267 0.056 Uiso calc U . R 1 . .
H H10E 0.2757 0.1167 0.7366 0.056 Uiso calc U . R 1 . .
H H10F 0.157 0.1306 0.712 0.056 Uiso calc U . R 1 . .
C C11B 0.3691(7) -0.0193(11) 0.68104(18) 0.0410(17) Uani d . . . 1 . .
H H11D 0.2839 -0.0824 0.673 0.062 Uiso calc U . R 1 . .
H H11E 0.4036 -0.1252 0.6968 0.062 Uiso calc U . R 1 . .
H H11F 0.4359 -0.0076 0.6646 0.062 Uiso calc U . R 1 . .

loop_
_atom_site_aniso_label
_atom_site_aniso_U_11
_atom_site_aniso_U_22
_atom_site_aniso_U_33
_atom_site_aniso_U_12
_atom_site_aniso_U_13
_atom_site_aniso_U_23
N1A 0.0074(17) 0.035(3) 0.039(3) -0.0018(16) -0.0007(17) -0.004(2)
C1A 0.016(2) 0.035(3) 0.033(3) 0.002(2) -0.001(2) 0.001(3)
C2A 0.030(3) 0.036(3) 0.035(3) -0.008(3) 0.000(2) 0.001(3)
C3A 0.029(3) 0.044(3) 0.036(3) -0.004(2) 0.004(2) 0.000(3)
C4A 0.021(2) 0.042(3) 0.030(3) -0.004(2) -0.002(2) -0.007(2)
O1A 0.032(2) 0.069(3) 0.033(3) -0.002(2) -0.0005(18) -0.016(2)
C5A 0.029(3) 0.031(3) 0.041(3) -0.006(2) 0.001(2) -0.005(3)
C6A 0.022(2) 0.039(3) 0.036(3) -0.008(2) 0.003(2) 0.002(3)
C7A 0.032(3) 0.025(3) 0.030(3) -0.002(2) -0.001(2) 0.002(2)
O2A 0.0227(19) 0.046(3) 0.034(2) 0.0062(16) -0.0004(15) -0.0007(17)
O3A 0.0233(17) 0.033(2) 0.0288(18) 0.0050(15) 0.0008(15) -0.0039(16)
C8A 0.022(2) 0.026(3) 0.033(3) -0.004(2) 0.004(2) -0.006(2)
C9A 0.027(3) 0.035(3) 0.039(3) 0.001(2) 0.008(2) -0.002(3)
C10A 0.039(3) 0.031(4) 0.053(5) 0.004(3) 0.011(3) 0.001(3)
C11A 0.035(3) 0.047(4) 0.037(3) -0.004(3) -0.002(2) -0.012(3)
N1B 0.015(2) 0.044(3) 0.027(3) 0.0053(18) -0.0002(18) 0.003(2)
C1B 0.026(3) 0.034(3) 0.028(3) -0.001(2) 0.001(2) 0.002(3)
C2B 0.026(3) 0.031(3) 0.037(3) -0.004(2) -0.005(2) 0.004(3)
C3B 0.027(3) 0.045(3) 0.033(3) -0.001(2) -0.005(2) -0.001(3)
C4B 0.019(2) 0.042(3) 0.032(3) 0.010(2) 0.005(2) 0.004(2)
O1B 0.0231(19) 0.052(3) 0.031(2) 0.0025(16) -0.0002(15) 0.0106(17)
C5B 0.028(3) 0.042(3) 0.032(3) -0.003(3) 0.000(2) 0.001(3)
C6B 0.027(2) 0.041(3) 0.031(3) -0.001(2) -0.004(2) 0.001(3)
C7B 0.014(2) 0.029(3) 0.035(3) 0.003(2) 0.0011(19) 0.001(2)
O2B 0.0171(18) 0.042(2) 0.038(2) -0.0012(16) 0.0012(14) 0.0063(17)
O3B 0.0260(18) 0.033(2) 0.0309(18) 0.0018(15) 0.0005(15) 0.0092(16)
C8B 0.030(3) 0.021(3) 0.033(3) 0.007(2) 0.001(2) 0.003(2)
C9B 0.028(3) 0.027(3) 0.042(3) 0.000(2) -0.003(2) 0.004(2)
C10B 0.026(3) 0.046(4) 0.040(3) 0.001(3) 0.001(2) 0.013(3)
C11B 0.059(4) 0.026(3) 0.038(4) -0.003(3) -0.008(3) -0.004(2)

loop_
_atom_type_symbol
_atom_type_description
_atom_type_scat_dispersion_real
_atom_type_scat_dispersion_imag
_atom_type_scat_source
C C 0.0181 0.0091 'International Tables Vol C Tables 4.2.6.8 and 6.1.1.4'
H H 0.0000 0.0000 'International Tables Vol C Tables 4.2.6.8 and 6.1.1.4'
N N 0.0311 0.0180 'International Tables Vol C Tables 4.2.6.8 and 6.1.1.4'
O O 0.0492 0.0322 'International Tables Vol C Tables 4.2.6.8 and 6.1.1.4'

loop_
_geom_angle_atom_site_label_1
_geom_angle_atom_site_label_2
_geom_angle_atom_site_label_3
_geom_angle_site_symmetry_1
_geom_angle_site_symmetry_3
_geom_angle
_geom_angle_publ_flag
C7A N1A C1A . . 124.8(4) ?
C7A N1A H01A . . 123.(5) ?
C1A N1A H01A . . 111.(5) ?
N1A C1A C2A . . 111.1(4) ?
N1A C1A C6A . . 111.0(5) ?
C2A C1A C6A . . 110.5(5) ?
N1A C1A H1A . . 108.0 ?
C2A C1A H1A . . 108.0 ?
C6A C1A H1A . . 108.0 ?
C1A C2A C3A . . 112.1(5) ?
C1A C2A H201 . . 109.2 ?
C3A C2A H201 . . 109.2 ?
C1A C2A H202 . . 109.2 ?
C3A C2A H202 . . 109.2 ?
H201 C2A H202 . . 107.9 ?
C4A C3A C2A . . 110.6(5) ?
C4A C3A H301 . . 109.5 ?
C2A C3A H301 . . 109.5 ?
C4A C3A H302 . . 109.5 ?
C2A C3A H302 . . 109.5 ?
H301 C3A H302 . . 108.1 ?
O1A C4A C5A . . 108.3(4) ?
O1A C4A C3A . . 111.3(5) ?
C5A C4A C3A . . 110.5(5) ?
O1A C4A H4A . . 108.9 ?
C5A C4A H4A . . 108.9 ?
C3A C4A H4A . . 108.9 ?
C4A O1A H02A . . 99.(4) ?
C4A C5A C6A . . 111.7(4) ?
C4A C5A H501 . . 109.3 ?
C6A C5A H501 . . 109.3 ?
C4A C5A H502 . . 109.3 ?
C6A C5A H502 . . 109.3 ?
H501 C5A H502 . . 107.9 ?
C5A C6A C1A . . 110.8(5) ?
C5A C6A H601 . . 109.5 ?
C1A C6A H601 . . 109.5 ?
C5A C6A H602 . . 109.5 ?
C1A C6A H602 . . 109.5 ?
H601 C6A H602 . . 108.1 ?
O2A C7A N1A . . 124.2(5) ?
O2A C7A O3A . . 124.3(5) ?
N1A C7A O3A . . 111.4(5) ?
C7A O3A C8A . . 121.2(4) ?
O3A C8A C11A . . 102.8(4) ?
O3A C8A C9A . . 110.3(4) ?
C11A C8A C9A . . 110.1(5) ?
O3A C8A C10A . . 110.3(5) ?
C11A C8A C10A . . 111.3(5) ?
C9A C8A C10A . . 111.7(5) ?
C8A C9A H901 . . 109.5 ?
C8A C9A H902 . . 109.5 ?
H901 C9A H902 . . 109.5 ?
C8A C9A H903 . . 109.5 ?
H901 C9A H903 . . 109.5 ?
H902 C9A H903 . . 109.5 ?
C8A C10A H10A . . 109.5 ?
C8A C10A H10B . . 109.5 ?
H10A C10A H10B . . 109.5 ?
C8A C10A H10C . . 109.5 ?
H10A C10A H10C . . 109.5 ?
H10B C10A H10C . . 109.5 ?
C8A C11A H11A . . 109.5 ?
C8A C11A H11B . . 109.5 ?
H11A C11A H11B . . 109.5 ?
C8A C11A H11C . . 109.5 ?
H11A C11A H11C . . 109.5 ?
H11B C11A H11C . . 109.5 ?
C7B N1B C1B . . 120.6(4) ?
C7B N1B H01B . . 117.(5) ?
C1B N1B H01B . . 123.(5) ?
N1B C1B C2B . . 108.7(4) ?
N1B C1B C6B . . 112.7(5) ?
C2B C1B C6B . . 111.2(5) ?
N1B C1B H1B . . 108.0 ?
C2B C1B H1B . . 108.0 ?
C6B C1B H1B . . 108.0 ?
C1B C2B C3B . . 112.4(4) ?
C1B C2B H211 . . 109.1 ?
C3B C2B H211 . . 109.1 ?
C1B C2B H212 . . 109.1 ?
C3B C2B H212 . . 109.1 ?
H211 C2B H212 . . 107.9 ?
C4B C3B C2B . . 110.0(5) ?
C4B C3B H311 . . 109.7 ?
C2B C3B H311 . . 109.7 ?
C4B C3B H312 . . 109.7 ?
C2B C3B H312 . . 109.7 ?
H311 C3B H312 . . 108.2 ?
O1B C4B C5B . . 108.0(4) ?
O1B C4B C3B . . 112.1(5) ?
C5B C4B C3B . . 110.5(5) ?
O1B C4B H4B . . 108.7 ?
C5B C4B H4B . . 108.7 ?
C3B C4B H4B . . 108.7 ?
C4B O1B H02B . . 114.(5) ?
C4B C5B C6B . . 111.0(4) ?
C4B C5B H511 . . 109.4 ?
C6B C5B H511 . . 109.4 ?
C4B C5B H512 . . 109.4 ?
C6B C5B H512 . . 109.4 ?
H511 C5B H512 . . 108.0 ?
C1B C6B C5B . . 111.5(5) ?
C1B C6B H611 . . 109.3 ?
C5B C6B H611 . . 109.3 ?
C1B C6B H612 . . 109.3 ?
C5B C6B H612 . . 109.3 ?
H611 C6B H612 . . 108.0 ?
O2B C7B O3B . . 125.3(5) ?
O2B C7B N1B . . 125.6(5) ?
O3B C7B N1B . . 109.1(4) ?
C7B O3B C8B . . 119.6(4) ?
O3B C8B C9B . . 112.1(4) ?
O3B C8B C11B . . 110.1(5) ?
C9B C8B C11B . . 113.5(5) ?
O3B C8B C10B . . 100.7(4) ?
C9B C8B C10B . . 109.9(5) ?
C11B C8B C10B . . 109.9(5) ?
C8B C9B H911 . . 109.5 ?
C8B C9B H912 . . 109.5 ?
H911 C9B H912 . . 109.5 ?
C8B C9B H913 . . 109.5 ?
H911 C9B H913 . . 109.5 ?
H912 C9B H913 . . 109.5 ?
C8B C10B H10D . . 109.5 ?
C8B C10B H10E . . 109.5 ?
H10D C10B H10E . . 109.5 ?
C8B C10B H10F . . 109.5 ?
H10D C10B H10F . . 109.5 ?
H10E C10B H10F . . 109.5 ?
C8B C11B H11D . . 109.5 ?
C8B C11B H11E . . 109.5 ?
H11D C11B H11E . . 109.5 ?
C8B C11B H11F . . 109.5 ?
H11D C11B H11F . . 109.5 ?
H11E C11B H11F . . 109.5 ?

loop_
_geom_bond_atom_site_label_1
_geom_bond_atom_site_label_2
_geom_bond_site_symmetry_2
_geom_bond_distance
_geom_bond_publ_flag
N1A C7A . 1.297(8) ?
N1A C1A . 1.463(8) ?
N1A H01A . 0.89(3) ?
C1A C2A . 1.513(7) ?
C1A C6A . 1.538(8) ?
C1A H1A . 1.0 ?
C2A C3A . 1.525(8) ?
C2A H201 . 0.99 ?
C2A H202 . 0.99 ?
C3A C4A . 1.518(8) ?
C3A H301 . 0.99 ?
C3A H302 . 0.99 ?
C4A O1A . 1.432(7) ?
C4A C5A . 1.501(7) ?
C4A H4A . 1.0 ?
O1A H02A . 0.89(3) ?
C5A C6A . 1.536(8) ?
C5A H501 . 0.99 ?
C5A H502 . 0.99 ?
C6A H601 . 0.99 ?
C6A H602 . 0.99 ?
C7A O2A . 1.233(6) ?
C7A O3A . 1.347(6) ?
O3A C8A . 1.470(6) ?
C8A C11A . 1.514(7) ?
C8A C9A . 1.526(7) ?
C8A C10A . 1.527(9) ?
C9A H901 . 0.98 ?
C9A H902 . 0.98 ?
C9A H903 . 0.98 ?
C10A H10A . 0.98 ?
C10A H10B . 0.98 ?
C10A H10C . 0.98 ?
C11A H11A . 0.98 ?
C11A H11B . 0.98 ?
C11A H11C . 0.98 ?
N1B C7B . 1.375(7) ?
N1B C1B . 1.450(8) ?
N1B H01B . 0.86(3) ?
C1B C2B . 1.516(7) ?
C1B C6B . 1.519(8) ?
C1B H1B . 1.0 ?
C2B C3B . 1.531(8) ?
C2B H211 . 0.99 ?
C2B H212 . 0.99 ?
C3B C4B . 1.530(8) ?
C3B H311 . 0.99 ?
C3B H312 . 0.99 ?
C4B O1B . 1.424(8) ?
C4B C5B . 1.515(7) ?
C4B H4B . 1.0 ?
O1B H02B . 0.86(3) ?
C5B C6B . 1.531(8) ?
C5B H511 . 0.99 ?
C5B H512 . 0.99 ?
C6B H611 . 0.99 ?
C6B H612 . 0.99 ?
C7B O2B . 1.216(6) ?
C7B O3B . 1.363(6) ?
O3B C8B . 1.469(6) ?
C8B C9B . 1.513(7) ?
C8B C11B . 1.516(8) ?
C8B C10B . 1.529(7) ?
C9B H911 . 0.98 ?
C9B H912 . 0.98 ?
C9B H913 . 0.98 ?
C10B H10D . 0.98 ?
C10B H10E . 0.98 ?
C10B H10F . 0.98 ?
C11B H11D . 0.98 ?
C11B H11E . 0.98 ?
C11B H11F . 0.98 ?

loop_
_geom_hbond_atom_site_label_D
_geom_hbond_atom_site_label_H
_geom_hbond_atom_site_label_A
_geom_hbond_site_symmetry_A
_geom_hbond_distance_DH
_geom_hbond_distance_HA
_geom_hbond_distance_DA
_geom_hbond_angle_DHA
_geom_hbond_publ_flag
N1A H01A O2A 3_465 0.89(3) 2.12(3) 3.003(6) 171.(6) ?
O1A H02A O1B . 0.89(3) 1.84(3) 2.729(7) 174.(6) ?
N1B H01B O2B 3_465 0.86(3) 2.12(4) 2.949(5) 162.(7) ?
O1B H02B O1A 3_475 0.86(3) 2.05(6) 2.721(7) 135.(7) ?

loop_
_geom_torsion_atom_site_label_1
_geom_torsion_atom_site_label_2
_geom_torsion_atom_site_label_3
_geom_torsion_atom_site_label_4
_geom_torsion_site_symmetry_1
_geom_torsion_site_symmetry_2
_geom_torsion_site_symmetry_3
_geom_torsion_site_symmetry_4
_geom_torsion
_geom_torsion_publ_flag
C7A N1A C1A C2A . . . . -145.2(6) ?
C7A N1A C1A C6A . . . . 91.4(6) ?
N1A C1A C2A C3A . . . . -178.8(5) ?
C6A C1A C2A C3A . . . . -55.1(6) ?
C1A C2A C3A C4A . . . . 56.9(7) ?
C2A C3A C4A O1A . . . . -177.6(4) ?
C2A C3A C4A C5A . . . . -57.2(6) ?
O1A C4A C5A C6A . . . . 179.5(5) ?
C3A C4A C5A C6A . . . . 57.3(6) ?
C4A C5A C6A C1A . . . . -55.8(6) ?
N1A C1A C6A C5A . . . . 177.6(4) ?
C2A C1A C6A C5A . . . . 53.8(6) ?
C1A N1A C7A O2A . . . . -2.0(9) ?
C1A N1A C7A O3A . . . . -179.1(5) ?
O2A C7A O3A C8A . . . . 16.0(8) ?
N1A C7A O3A C8A . . . . -167.0(4) ?
C7A O3A C8A C11A . . . . 173.8(5) ?
C7A O3A C8A C9A . . . . -68.8(6) ?
C7A O3A C8A C10A . . . . 55.0(6) ?
C7B N1B C1B C2B . . . . 150.2(5) ?
C7B N1B C1B C6B . . . . -86.0(6) ?
N1B C1B C2B C3B . . . . 178.8(5) ?
C6B C1B C2B C3B . . . . 54.1(6) ?
C1B C2B C3B C4B . . . . -55.7(6) ?
C2B C3B C4B O1B . . . . 177.8(4) ?
C2B C3B C4B C5B . . . . 57.2(6) ?
O1B C4B C5B C6B . . . . 179.2(5) ?
C3B C4B C5B C6B . . . . -57.8(6) ?
N1B C1B C6B C5B . . . . -176.0(4) ?
C2B C1B C6B C5B . . . . -53.6(6) ?
C4B C5B C6B C1B . . . . 56.0(6) ?
C1B N1B C7B O2B . . . . -5.3(9) ?
C1B N1B C7B O3B . . . . 177.2(5) ?
O2B C7B O3B C8B . . . . -10.5(8) ?
N1B C7B O3B C8B . . . . 167.0(4) ?
C7B O3B C8B C9B . . . . 66.9(6) ?
C7B O3B C8B C11B . . . . -60.3(6) ?
C7B O3B C8B C10B . . . . -176.3(5) ?
